data_7014038
loop_
_publ_author_name
'Hatanp\"a\"a, Timo'
'Vehkam\"aki, Marko'
'Mutikainen, Ilpo'
'Kansikas, Jarno'
'Ritala, Mikko'
'Leskel\"a, Markku'

_publ_section_title
;
 Synthesis and characterisation of cyclopentadienyl complexes of
 barium: precursors for atomic layer deposition of BaTiO3.
;
_journal_issue 8
_journal_name_full 'Dalton transactions (Cambridge, England : 2003)'
_journal_page_first 1181
_journal_page_last 1188
_journal_paper_doi 10.1039/b400235k
_journal_year 2004
_chemical_absolute_configuration unk
_chemical_formula_moiety 'C26 H44 Ba O3'
_chemical_formula_sum 'C26 H44 Ba O3'
_chemical_formula_weight 541.95
_chemical_name_systematic
;
Bis(1,2,3,4,5-pentamethylcyclopentadienyl)barium(II) diglyme
;
_space_group_IT_number 96
_symmetry_cell_setting tetragonal
_symmetry_space_group_name_Hall 'P 4nw 2abw'
_symmetry_space_group_name_H-M 'P 43 21 2'
_atom_sites_solution_hydrogens geom
_atom_sites_solution_primary direct
_atom_sites_solution_secondary difmap
_audit_creation_method SHELXL-97
_cell_angle_alpha 90.000
_cell_angle_beta 90.000
_cell_angle_gamma 90.000
_cell_formula_units_Z 8
_cell_length_a 15.1070(10)
_cell_length_b 15.1070(19)
_cell_length_c 24.052(3)
_cell_measurement_reflns_used 22850
_cell_measurement_temperature 173(2)
_cell_measurement_theta_max 27.521
_cell_measurement_theta_min 5.019
_cell_volume 5489.2(10)
_computing_cell_refinement 'COLLECT (Nonius, 2002)'
_computing_data_collection 'COLLECT (Nonius, 2002)'
_computing_data_reduction 'COLLECT (Nonius, 2002)'
_computing_molecular_graphics 'SHELXTL (Sheldrick, 1990)'
_computing_publication_material 'SHELX97 (Sheldrick, 1997)'
_computing_structure_refinement 'SHELXL-97 (Sheldrick, 1997)'
_computing_structure_solution 'SHELXS-97 (Sheldrick, 1990)'
_diffrn_ambient_temperature 173(2)
_diffrn_measured_fraction_theta_full 0.989
_diffrn_measured_fraction_theta_max 0.989
_diffrn_measurement_device_type KappaCCD
_diffrn_measurement_method CCD
_diffrn_radiation_monochromator graphite
_diffrn_radiation_source 'fine-focus sealed tube'
_diffrn_radiation_type MoK\a
_diffrn_radiation_wavelength 0.71073
_diffrn_reflns_av_R_equivalents 0.0645
_diffrn_reflns_av_sigmaI/netI 0.0918
_diffrn_reflns_limit_h_max 19
_diffrn_reflns_limit_h_min -14
_diffrn_reflns_limit_k_max 14
_diffrn_reflns_limit_k_min -19
_diffrn_reflns_limit_l_max 31
_diffrn_reflns_limit_l_min -21
_diffrn_reflns_number 22801
_diffrn_reflns_theta_full 27.54
_diffrn_reflns_theta_max 27.54
_diffrn_reflns_theta_min 5.02
_exptl_absorpt_coefficient_mu 1.468
_exptl_absorpt_correction_T_max .746
_exptl_absorpt_correction_T_min .700
_exptl_absorpt_correction_type multi-scan
_exptl_absorpt_process_details 'sadabs (sheldrick, 1996)'
_exptl_crystal_colour colorless
_exptl_crystal_density_diffrn 1.312
_exptl_crystal_density_method 'not measured'
_exptl_crystal_description prismatic
_exptl_crystal_F_000 2240
_exptl_crystal_size_max 0.3
_exptl_crystal_size_mid 0.2
_exptl_crystal_size_min 0.2
_refine_diff_density_max 0.662
_refine_diff_density_min -0.685
_refine_diff_density_rms 0.087
_refine_ls_abs_structure_details 'Flack H D (1983), Acta Cryst. A39, 876-881'
_refine_ls_abs_structure_Flack -0.01(3)
_refine_ls_extinction_method none
_refine_ls_goodness_of_fit_ref 1.012
_refine_ls_hydrogen_treatment mixed
_refine_ls_matrix_type full
_refine_ls_number_parameters 287
_refine_ls_number_reflns 6262
_refine_ls_number_restraints 0
_refine_ls_restrained_S_all 1.012
_refine_ls_R_factor_all 0.0969
_refine_ls_R_factor_gt 0.0482
_refine_ls_shift/su_max 0.001
_refine_ls_shift/su_mean 0.000
_refine_ls_structure_factor_coef Fsqd
_refine_ls_weighting_details 'calc w=1/[\s^2^(Fo^2^)+(0.0243P)^2^+1.2522P] where P=(Fo^2^+2Fc^2^)/3'
_refine_ls_weighting_scheme calc
_refine_ls_wR_factor_gt 0.0708
_refine_ls_wR_factor_ref 0.0809
_reflns_number_gt 4082
_reflns_number_total 6262
_reflns_threshold_expression >2sigma(I)
_cod_data_source_file b400235k.txt
_cod_data_source_block 4
_cod_depositor_comments
;
The following automatic conversions were performed:
'_exptl_absorpt_correction_type' value 'multi scan' changed to
'multi-scan' according to
'/home/saulius/struct/CIF-dictionaries/cif_core.dic' dictionary named
'cif_core.dic' version 2.4.1 from 2010-06-29.

Automatic conversion script
Id: cif_fix_enum 1527 2010-12-29 10:47:43Z saulius 
;
_cod_database_code 7014038

loop_
_symmetry_equiv_pos_as_xyz
'x, y, z'
'-x, -y, z+1/2'
'x+1/2, -y+1/2, -z+1/4'
'-x+1/2, y+1/2, -z+3/4'
'-y, -x, -z+1/2'
'y, x, -z'
'y+1/2, -x+1/2, z+1/4'
'-y+1/2, x+1/2, z+3/4'

loop_
_atom_site_label
_atom_site_type_symbol
_atom_site_fract_x
_atom_site_fract_y
_atom_site_fract_z
_atom_site_U_iso_or_equiv
_atom_site_adp_type
_atom_site_occupancy
_atom_site_symmetry_multiplicity
_atom_site_calc_flag
_atom_site_refinement_flags
_atom_site_disorder_assembly
_atom_site_disorder_group
Ba1 Ba 0.232924(18) 0.236494(19) 0.256138(8) 0.02692(8) Uani 1 1 d . . .
O1 O 0.2051(3) 0.3943(3) 0.19819(16) 0.0532(12) Uani 1 1 d . . .
O3 O 0.3985(3) 0.2221(3) 0.30730(15) 0.0578(12) Uani 1 1 d . . .
O2 O 0.3594(3) 0.3810(3) 0.25764(17) 0.0663(13) Uani 1 1 d . . .
C12 C 0.0675(4) 0.1929(5) 0.3230(3) 0.0473(19) Uani 1 1 d . . .
C22 C 0.2596(7) 0.4691(5) 0.2061(3) 0.081(3) Uani 1 1 d . . .
H22A H 0.2384 0.5031 0.2386 0.097 Uiso 1 1 calc R . .
H22B H 0.2558 0.5079 0.1730 0.097 Uiso 1 1 calc R . .
C4 C 0.3078(5) 0.0756(6) 0.1978(3) 0.065(2) Uani 1 1 d . . .
C15 C 0.1692(4) 0.2686(5) 0.3735(2) 0.0474(16) Uani 1 1 d . . .
C5 C 0.2190(5) 0.0635(4) 0.1970(2) 0.0435(18) Uani 1 1 d . . .
C13 C 0.0586(4) 0.2810(5) 0.3117(2) 0.0431(17) Uani 1 1 d . . .
C1 C 0.1815(4) 0.1228(4) 0.1600(3) 0.0412(15) Uani 1 1 d . . .
C8 C 0.4247(7) 0.1731(10) 0.1483(5) 0.211(9) Uani 1 1 d . . .
H8A H 0.4583 0.1803 0.1829 0.317 Uiso 1 1 calc R . .
H8B H 0.4224 0.2298 0.1285 0.317 Uiso 1 1 calc R . .
H8C H 0.4539 0.1288 0.1248 0.317 Uiso 1 1 calc R . .
C11 C 0.1386(5) 0.1813(5) 0.3623(3) 0.055(2) Uani 1 1 d . . .
C2 C 0.2508(7) 0.1734(4) 0.13760(19) 0.070(2) Uani 1 1 d . . .
C26 C 0.4162(6) 0.1512(7) 0.3453(3) 0.094(3) Uani 1 1 d . . .
H26A H 0.4796 0.1377 0.3450 0.140 Uiso 1 1 calc R . .
H26B H 0.3827 0.0986 0.3339 0.140 Uiso 1 1 calc R . .
H26C H 0.3982 0.1688 0.3828 0.140 Uiso 1 1 calc R . .
C7 C 0.2452(10) 0.2426(5) 0.0918(3) 0.195(6) Uani 1 1 d . . .
H7A H 0.2753 0.2206 0.0584 0.293 Uiso 1 1 calc R . .
H7B H 0.2737 0.2974 0.1043 0.293 Uiso 1 1 calc R . .
H7C H 0.1829 0.2544 0.0831 0.293 Uiso 1 1 calc R . .
C14 C 0.1197(4) 0.3270(4) 0.3427(2) 0.0370(15) Uani 1 1 d . . .
C19 C 0.1295(7) 0.4269(5) 0.3442(4) 0.093(3) Uani 1 1 d . . .
H19A H 0.1803 0.4427 0.3676 0.139 Uiso 1 1 calc R . .
H19B H 0.0756 0.4533 0.3597 0.139 Uiso 1 1 calc R . .
H19C H 0.1390 0.4492 0.3064 0.139 Uiso 1 1 calc R . .
C21 C 0.1211(6) 0.4123(6) 0.1731(3) 0.092(3) Uani 1 1 d . . .
H21A H 0.0884 0.4548 0.1960 0.139 Uiso 1 1 calc R . .
H21B H 0.0871 0.3572 0.1701 0.139 Uiso 1 1 calc R . .
H21C H 0.1302 0.4372 0.1359 0.139 Uiso 1 1 calc R . .
C20 C 0.2388(5) 0.2950(7) 0.4164(3) 0.123(4) Uani 1 1 d . . .
H20A H 0.2800 0.3376 0.3998 0.185 Uiso 1 1 calc R . .
H20B H 0.2715 0.2423 0.4284 0.185 Uiso 1 1 calc R . .
H20C H 0.2097 0.3221 0.4486 0.185 Uiso 1 1 calc R . .
C23 C 0.3495(6) 0.4432(5) 0.2147(3) 0.077(2) Uani 1 1 d . . .
H23A H 0.3732 0.4178 0.1798 0.092 Uiso 1 1 calc R . .
H23B H 0.3850 0.4964 0.2237 0.092 Uiso 1 1 calc R . .
C3 C 0.3303(5) 0.1424(7) 0.1619(3) 0.074(3) Uani 1 1 d . . .
C10 C 0.1706(7) -0.0092(5) 0.2267(3) 0.113(4) Uani 1 1 d . . .
H10A H 0.2134 -0.0497 0.2437 0.169 Uiso 1 1 calc R . .
H10B H 0.1338 -0.0417 0.2001 0.169 Uiso 1 1 calc R . .
H10C H 0.1329 0.0164 0.2557 0.169 Uiso 1 1 calc R . .
C18 C -0.0131(5) 0.3187(7) 0.2759(3) 0.111(4) Uani 1 1 d . . .
H18A H -0.0140 0.2877 0.2401 0.167 Uiso 1 1 calc R . .
H18B H -0.0019 0.3818 0.2697 0.167 Uiso 1 1 calc R . .
H18C H -0.0704 0.3113 0.2945 0.167 Uiso 1 1 calc R . .
C9 C 0.3728(8) 0.0178(8) 0.2299(4) 0.167(6) Uani 1 1 d . . .
H9A H 0.3443 -0.0043 0.2638 0.251 Uiso 1 1 calc R . .
H9B H 0.4250 0.0528 0.2399 0.251 Uiso 1 1 calc R . .
H9C H 0.3908 -0.0324 0.2067 0.251 Uiso 1 1 calc R . .
C17 C 0.0037(6) 0.1210(6) 0.3033(4) 0.138(5) Uani 1 1 d . . .
H17A H -0.0530 0.1272 0.3227 0.207 Uiso 1 1 calc R . .
H17B H 0.0289 0.0626 0.3113 0.207 Uiso 1 1 calc R . .
H17C H -0.0059 0.1269 0.2631 0.207 Uiso 1 1 calc R . .
C25 C 0.4511(6) 0.2952(6) 0.3172(4) 0.090(3) Uani 1 1 d . . .
H25A H 0.5131 0.2760 0.3228 0.108 Uiso 1 1 calc R . .
H25B H 0.4311 0.3253 0.3515 0.108 Uiso 1 1 calc R . .
C24 C 0.4468(6) 0.3557(6) 0.2714(3) 0.097(3) Uani 1 1 d . . .
H24A H 0.4814 0.4093 0.2808 0.116 Uiso 1 1 calc R . .
H24B H 0.4747 0.3278 0.2385 0.116 Uiso 1 1 calc R . .
C16 C 0.1650(7) 0.0943(6) 0.3873(4) 0.166(6) Uani 1 1 d . . .
H16A H 0.2118 0.1039 0.4148 0.249 Uiso 1 1 calc R . .
H16B H 0.1868 0.0549 0.3580 0.249 Uiso 1 1 calc R . .
H16C H 0.1136 0.0672 0.4055 0.249 Uiso 1 1 calc R . .
C6 C 0.0851(5) 0.1290(7) 0.1432(4) 0.135(4) Uani 1 1 d . . .
H6A H 0.0596 0.1837 0.1581 0.202 Uiso 1 1 calc R . .
H6B H 0.0527 0.0780 0.1581 0.202 Uiso 1 1 calc R . .
H6C H 0.0806 0.1292 0.1026 0.202 Uiso 1 1 calc R . .

loop_
_atom_site_aniso_label
_atom_site_aniso_U_11
_atom_site_aniso_U_22
_atom_site_aniso_U_33
_atom_site_aniso_U_23
_atom_site_aniso_U_13
_atom_site_aniso_U_12
Ba1 0.02558(16) 0.02919(18) 0.02600(14) 0.00076(15) 0.00130(15) -0.00650(10)
O1 0.065(4) 0.042(3) 0.053(3) 0.011(2) -0.001(2) 0.001(2)
O3 0.055(3) 0.067(4) 0.051(2) 0.009(2) -0.023(2) -0.008(3)
O2 0.059(3) 0.068(3) 0.072(3) 0.014(3) -0.001(3) -0.038(2)
C12 0.044(4) 0.045(5) 0.053(4) -0.021(3) 0.032(3) -0.025(3)
C22 0.127(9) 0.047(5) 0.070(5) 0.027(3) 0.006(6) -0.006(6)
C4 0.037(5) 0.096(7) 0.061(5) -0.037(4) -0.009(4) 0.034(4)
C15 0.033(3) 0.079(5) 0.030(3) -0.008(3) 0.003(2) 0.003(4)
C5 0.080(6) 0.018(3) 0.033(3) -0.002(2) 0.016(3) 0.007(3)
C13 0.034(4) 0.061(6) 0.034(3) 0.002(3) 0.008(3) 0.008(3)
C1 0.030(4) 0.036(4) 0.057(4) -0.019(3) -0.010(3) 0.000(3)
C8 0.110(9) 0.303(19) 0.222(12) -0.177(13) 0.130(9) -0.142(11)
C11 0.070(5) 0.044(5) 0.050(4) 0.027(3) 0.037(4) 0.039(4)
C2 0.153(8) 0.037(4) 0.019(3) -0.004(2) 0.014(4) -0.022(5)
C26 0.107(8) 0.086(7) 0.088(6) 0.001(6) -0.040(6) 0.039(6)
C7 0.49(2) 0.059(5) 0.038(4) 0.012(4) 0.025(7) -0.041(11)
C14 0.042(4) 0.022(3) 0.047(4) -0.010(3) 0.017(3) -0.008(3)
C19 0.122(8) 0.035(5) 0.122(7) -0.026(5) 0.073(6) -0.018(5)
C21 0.081(7) 0.111(9) 0.085(6) 0.050(5) -0.006(5) 0.013(6)
C20 0.067(5) 0.257(11) 0.046(4) -0.032(5) -0.013(4) 0.011(7)
C23 0.085(7) 0.069(6) 0.076(6) 0.029(4) 0.007(5) -0.035(5)
C3 0.048(5) 0.107(8) 0.067(6) -0.051(5) 0.038(4) -0.039(5)
C10 0.219(11) 0.033(4) 0.087(6) 0.006(4) 0.073(6) -0.007(6)
C18 0.045(5) 0.238(11) 0.051(5) 0.020(5) -0.005(4) 0.041(6)
C9 0.196(12) 0.185(11) 0.120(8) -0.085(7) -0.075(8) 0.152(10)
C17 0.120(8) 0.143(9) 0.150(8) -0.104(7) 0.093(7) -0.105(7)
C25 0.072(6) 0.095(8) 0.103(7) 0.018(5) -0.040(5) -0.035(5)
C24 0.063(6) 0.121(8) 0.106(7) 0.008(5) -0.004(5) -0.062(5)
C16 0.191(12) 0.125(9) 0.183(9) 0.115(7) 0.128(9) 0.114(8)
C6 0.070(7) 0.177(10) 0.157(9) -0.096(7) -0.062(6) 0.040(7)

loop_
_atom_type_symbol
_atom_type_description
_atom_type_scat_dispersion_real
_atom_type_scat_dispersion_imag
_atom_type_scat_source
Ba Ba -0.3244 2.2819 'International Tables Vol C Tables 4.2.6.8 and 6.1.1.4'
C C 0.0033 0.0016 'International Tables Vol C Tables 4.2.6.8 and 6.1.1.4'
O O 0.0106 0.0060 'International Tables Vol C Tables 4.2.6.8 and 6.1.1.4'
H H 0.0000 0.0000 'International Tables Vol C Tables 4.2.6.8 and 6.1.1.4'

loop_
_geom_angle_atom_site_label_1
_geom_angle_atom_site_label_2
_geom_angle_atom_site_label_3
_geom_angle
_geom_angle_site_symmetry_1
_geom_angle_site_symmetry_3
_geom_angle_publ_flag
O1 Ba1 O3 114.85(13) . . ?
O1 Ba1 O2 57.52(14) . . ?
O3 Ba1 O2 57.57(14) . . ?
O1 Ba1 C5 119.96(13) . . ?
O3 Ba1 C5 101.82(17) . . ?
O2 Ba1 C5 135.35(17) . . ?
O1 Ba1 C1 93.77(16) . . ?
O3 Ba1 C1 121.95(15) . . ?
O2 Ba1 C1 127.90(15) . . ?
C5 Ba1 C1 26.82(15) . . ?
O1 Ba1 C2 79.14(14) . . ?
O3 Ba1 C2 108.1(2) . . ?
O2 Ba1 C2 100.96(18) . . ?
C5 Ba1 C2 43.89(15) . . ?
C1 Ba1 C2 27.06(18) . . ?
O1 Ba1 C14 82.66(14) . . ?
O3 Ba1 C14 103.78(15) . . ?
O2 Ba1 C14 91.35(15) . . ?
C5 Ba1 C14 133.27(17) . . ?
C1 Ba1 C14 130.34(17) . . ?
C2 Ba1 C14 147.6(2) . . ?
O1 Ba1 C15 106.34(17) . . ?
O3 Ba1 C15 83.45(14) . . ?
O2 Ba1 C15 94.44(16) . . ?
C5 Ba1 C15 124.31(19) . . ?
C1 Ba1 C15 137.19(18) . . ?
C2 Ba1 C15 164.1(2) . . ?
C14 Ba1 C15 26.30(15) . . ?
O1 Ba1 C4 120.7(2) . . ?
O3 Ba1 C4 78.89(17) . . ?
O2 Ba1 C4 111.3(2) . . ?
C5 Ba1 C4 26.02(18) . . ?
C1 Ba1 C4 43.56(18) . . ?
C2 Ba1 C4 43.5(2) . . ?
C14 Ba1 C4 153.5(2) . . ?
C15 Ba1 C4 132.9(2) . . ?
O1 Ba1 C13 84.27(16) . . ?
O3 Ba1 C13 126.91(15) . . ?
O2 Ba1 C13 113.58(17) . . ?
C5 Ba1 C13 110.1(2) . . ?
C1 Ba1 C13 104.11(17) . . ?
C2 Ba1 C13 124.4(2) . . ?
C14 Ba1 C13 26.26(15) . . ?
C15 Ba1 C13 43.54(15) . . ?
C4 Ba1 C13 135.1(2) . . ?
O1 Ba1 C11 125.63(14) . . ?
O3 Ba1 C11 91.62(17) . . ?
O2 Ba1 C11 120.30(19) . . ?
C5 Ba1 C11 97.31(19) . . ?
C1 Ba1 C11 111.8(2) . . ?
C2 Ba1 C11 138.5(2) . . ?
C14 Ba1 C11 43.98(16) . . ?
C15 Ba1 C11 27.16(17) . . ?
C4 Ba1 C11 110.1(2) . . ?
C13 Ba1 C11 44.17(16) . . ?
O1 Ba1 C12 108.95(19) . . ?
O3 Ba1 C12 119.03(17) . . ?
O2 Ba1 C12 134.20(15) . . ?
C5 Ba1 C12 90.25(18) . . ?
C1 Ba1 C12 94.07(17) . . ?
C2 Ba1 C12 120.3(2) . . ?
C14 Ba1 C12 43.06(16) . . ?
C15 Ba1 C12 43.94(17) . . ?
C4 Ba1 C12 112.2(2) . . ?
C13 Ba1 C12 25.98(16) . . ?
C11 Ba1 C12 27.43(18) . . ?
O1 Ba1 C3 95.7(2) . . ?
O3 Ba1 C3 81.9(2) . . ?
O2 Ba1 C3 92.44(18) . . ?
C5 Ba1 C3 43.3(2) . . ?
C1 Ba1 C3 44.09(19) . . ?
C2 Ba1 C3 26.9(2) . . ?
C14 Ba1 C3 174.2(2) . . ?
C15 Ba1 C3 157.2(3) . . ?
C4 Ba1 C3 26.1(2) . . ?
C13 Ba1 C3 148.20(19) . . ?
C11 Ba1 C3 136.2(2) . . ?
C12 Ba1 C3 133.4(2) . . ?
C22 O1 C21 115.0(6) . . ?
C22 O1 Ba1 121.9(4) . . ?
C21 O1 Ba1 120.4(4) . . ?
C25 O3 C26 112.4(6) . . ?
C25 O3 Ba1 121.9(4) . . ?
C26 O3 Ba1 120.4(5) . . ?
C23 O2 C24 116.9(6) . . ?
C23 O2 Ba1 115.1(4) . . ?
C24 O2 Ba1 114.5(4) . . ?
C13 C12 C11 108.7(6) . . ?
C13 C12 C17 124.8(8) . . ?
C11 C12 C17 125.9(8) . . ?
C13 C12 Ba1 76.4(4) . . ?
C11 C12 Ba1 76.2(3) . . ?
C17 C12 Ba1 120.5(4) . . ?
O1 C22 C23 110.8(7) . . ?
O1 C22 H22A 109.5 . . ?
C23 C22 H22A 109.5 . . ?
O1 C22 H22B 109.5 . . ?
C23 C22 H22B 109.5 . . ?
H22A C22 H22B 108.1 . . ?
C5 C4 C3 109.6(7) . . ?
C5 C4 C9 124.6(10) . . ?
C3 C4 C9 125.6(10) . . ?
C5 C4 Ba1 75.2(4) . . ?
C3 C4 Ba1 78.1(4) . . ?
C9 C4 Ba1 117.8(4) . . ?
C14 C15 C11 108.4(5) . . ?
C14 C15 C20 124.9(7) . . ?
C11 C15 C20 126.5(7) . . ?
C14 C15 Ba1 76.8(3) . . ?
C11 C15 Ba1 77.2(3) . . ?
C20 C15 Ba1 117.0(4) . . ?
C4 C5 C1 109.1(7) . . ?
C4 C5 C10 125.1(8) . . ?
C1 C5 C10 125.4(8) . . ?
C4 C5 Ba1 78.8(4) . . ?
C1 C5 Ba1 76.6(3) . . ?
C10 C5 Ba1 116.7(4) . . ?
C12 C13 C14 108.7(6) . . ?
C12 C13 C18 123.8(7) . . ?
C14 C13 C18 127.2(7) . . ?
C12 C13 Ba1 77.6(4) . . ?
C14 C13 Ba1 76.5(3) . . ?
C18 C13 Ba1 117.4(4) . . ?
C5 C1 C2 107.1(6) . . ?
C5 C1 C6 127.3(7) . . ?
C2 C1 C6 125.5(8) . . ?
C5 C1 Ba1 76.5(3) . . ?
C2 C1 Ba1 77.8(3) . . ?
C6 C1 Ba1 114.9(4) . . ?
C3 C8 H8A 109.5 . . ?
C3 C8 H8B 109.5 . . ?
H8A C8 H8B 109.5 . . ?
C3 C8 H8C 109.5 . . ?
H8A C8 H8C 109.5 . . ?
H8B C8 H8C 109.5 . . ?
C15 C11 C12 104.7(5) . . ?
C15 C11 C16 130.5(8) . . ?
C12 C11 C16 124.6(9) . . ?
C15 C11 Ba1 75.7(3) . . ?
C12 C11 Ba1 76.4(3) . . ?
C16 C11 Ba1 116.9(4) . . ?
C1 C2 C3 107.0(5) . . ?
C1 C2 C7 127.6(9) . . ?
C3 C2 C7 125.1(10) . . ?
C1 C2 Ba1 75.1(3) . . ?
C3 C2 Ba1 77.9(3) . . ?
C7 C2 Ba1 117.6(4) . . ?
O3 C26 H26A 109.5 . . ?
O3 C26 H26B 109.5 . . ?
H26A C26 H26B 109.5 . . ?
O3 C26 H26C 109.5 . . ?
H26A C26 H26C 109.5 . . ?
H26B C26 H26C 109.5 . . ?
C2 C7 H7A 109.5 . . ?
C2 C7 H7B 109.5 . . ?
H7A C7 H7B 109.5 . . ?
C2 C7 H7C 109.5 . . ?
H7A C7 H7C 109.5 . . ?
H7B C7 H7C 109.5 . . ?
C13 C14 C15 109.4(6) . . ?
C13 C14 C19 125.6(7) . . ?
C15 C14 C19 124.9(7) . . ?
C13 C14 Ba1 77.2(3) . . ?
C15 C14 Ba1 76.9(3) . . ?
C19 C14 Ba1 114.3(4) . . ?
C14 C19 H19A 109.5 . . ?
C14 C19 H19B 109.5 . . ?
H19A C19 H19B 109.5 . . ?
C14 C19 H19C 109.5 . . ?
H19A C19 H19C 109.5 . . ?
H19B C19 H19C 109.5 . . ?
O1 C21 H21A 109.5 . . ?
O1 C21 H21B 109.5 . . ?
H21A C21 H21B 109.5 . . ?
O1 C21 H21C 109.5 . . ?
H21A C21 H21C 109.5 . . ?
H21B C21 H21C 109.5 . . ?
C15 C20 H20A 109.5 . . ?
C15 C20 H20B 109.5 . . ?
H20A C20 H20B 109.5 . . ?
C15 C20 H20C 109.5 . . ?
H20A C20 H20C 109.5 . . ?
H20B C20 H20C 109.5 . . ?
O2 C23 C22 113.0(6) . . ?
O2 C23 H23A 109.0 . . ?
C22 C23 H23A 109.0 . . ?
O2 C23 H23B 109.0 . . ?
C22 C23 H23B 109.0 . . ?
H23A C23 H23B 107.8 . . ?
C4 C3 C2 107.1(6) . . ?
C4 C3 C8 125.9(11) . . ?
C2 C3 C8 126.8(11) . . ?
C4 C3 Ba1 75.8(4) . . ?
C2 C3 Ba1 75.1(4) . . ?
C8 C3 Ba1 117.7(5) . . ?
C5 C10 H10A 109.5 . . ?
C5 C10 H10B 109.5 . . ?
H10A C10 H10B 109.5 . . ?
C5 C10 H10C 109.5 . . ?
H10A C10 H10C 109.5 . . ?
H10B C10 H10C 109.5 . . ?
C13 C18 H18A 109.5 . . ?
C13 C18 H18B 109.5 . . ?
H18A C18 H18B 109.5 . . ?
C13 C18 H18C 109.5 . . ?
H18A C18 H18C 109.5 . . ?
H18B C18 H18C 109.5 . . ?
C4 C9 H9A 109.5 . . ?
C4 C9 H9B 109.5 . . ?
H9A C9 H9B 109.5 . . ?
C4 C9 H9C 109.5 . . ?
H9A C9 H9C 109.5 . . ?
H9B C9 H9C 109.5 . . ?
C12 C17 H17A 109.5 . . ?
C12 C17 H17B 109.5 . . ?
H17A C17 H17B 109.5 . . ?
C12 C17 H17C 109.5 . . ?
H17A C17 H17C 109.5 . . ?
H17B C17 H17C 109.5 . . ?
O3 C25 C24 110.6(6) . . ?
O3 C25 H25A 109.5 . . ?
C24 C25 H25A 109.5 . . ?
O3 C25 H25B 109.5 . . ?
C24 C25 H25B 109.5 . . ?
H25A C25 H25B 108.1 . . ?
O2 C24 C25 113.3(6) . . ?
O2 C24 H24A 108.9 . . ?
C25 C24 H24A 108.9 . . ?
O2 C24 H24B 108.9 . . ?
C25 C24 H24B 108.9 . . ?
H24A C24 H24B 107.7 . . ?
C11 C16 H16A 109.5 . . ?
C11 C16 H16B 109.5 . . ?
H16A C16 H16B 109.5 . . ?
C11 C16 H16C 109.5 . . ?
H16A C16 H16C 109.5 . . ?
H16B C16 H16C 109.5 . . ?
C1 C6 H6A 109.5 . . ?
C1 C6 H6B 109.5 . . ?
H6A C6 H6B 109.5 . . ?
C1 C6 H6C 109.5 . . ?
H6A C6 H6C 109.5 . . ?
H6B C6 H6C 109.5 . . ?

loop_
_geom_bond_atom_site_label_1
_geom_bond_atom_site_label_2
_geom_bond_distance
_geom_bond_site_symmetry_2
_geom_bond_publ_flag
Ba1 O1 2.794(4) . ?
Ba1 O3 2.796(4) . ?
Ba1 O2 2.901(3) . ?
Ba1 C5 2.982(6) . ?
Ba1 C1 2.983(5) . ?
Ba1 C2 3.018(5) . ?
Ba1 C14 3.021(5) . ?
Ba1 C15 3.022(5) . ?
Ba1 C4 3.025(7) . ?
Ba1 C13 3.029(6) . ?
Ba1 C11 3.042(6) . ?
Ba1 C12 3.044(6) . ?
Ba1 C3 3.053(6) . ?
O1 C22 1.409(8) . ?
O1 C21 1.432(9) . ?
O3 C25 1.381(8) . ?
O3 C26 1.433(8) . ?
O2 C23 1.405(7) . ?
O2 C24 1.414(9) . ?
C12 C13 1.365(9) . ?
C12 C11 1.443(9) . ?
C12 C17 1.528(8) . ?
C22 C23 1.429(11) . ?
C22 H22A 0.9900 . ?
C22 H22B 0.9900 . ?
C4 C5 1.353(9) . ?
C4 C3 1.370(11) . ?
C4 C9 1.525(10) . ?
C15 C14 1.375(8) . ?
C15 C11 1.424(9) . ?
C15 C20 1.526(8) . ?
C5 C1 1.383(8) . ?
C5 C10 1.501(9) . ?
C13 C14 1.375(8) . ?
C13 C18 1.497(9) . ?
C1 C2 1.404(9) . ?
C1 C6 1.515(9) . ?
C8 C3 1.536(10) . ?
C8 H8A 0.9800 . ?
C8 H8B 0.9800 . ?
C8 H8C 0.9800 . ?
C11 C16 1.499(9) . ?
C2 C3 1.415(10) . ?
C2 C7 1.521(9) . ?
C26 H26A 0.9800 . ?
C26 H26B 0.9800 . ?
C26 H26C 0.9800 . ?
C7 H7A 0.9800 . ?
C7 H7B 0.9800 . ?
C7 H7C 0.9800 . ?
C14 C19 1.516(9) . ?
C19 H19A 0.9800 . ?
C19 H19B 0.9800 . ?
C19 H19C 0.9800 . ?
C21 H21A 0.9800 . ?
C21 H21B 0.9800 . ?
C21 H21C 0.9800 . ?
C20 H20A 0.9800 . ?
C20 H20B 0.9800 . ?
C20 H20C 0.9800 . ?
C23 H23A 0.9900 . ?
C23 H23B 0.9900 . ?
C10 H10A 0.9800 . ?
C10 H10B 0.9800 . ?
C10 H10C 0.9800 . ?
C18 H18A 0.9800 . ?
C18 H18B 0.9800 . ?
C18 H18C 0.9800 . ?
C9 H9A 0.9800 . ?
C9 H9B 0.9800 . ?
C9 H9C 0.9800 . ?
C17 H17A 0.9800 . ?
C17 H17B 0.9800 . ?
C17 H17C 0.9800 . ?
C25 C24 1.432(10) . ?
C25 H25A 0.9900 . ?
C25 H25B 0.9900 . ?
C24 H24A 0.9900 . ?
C24 H24B 0.9900 . ?
C16 H16A 0.9800 . ?
C16 H16B 0.9800 . ?
C16 H16C 0.9800 . ?
C6 H6A 0.9800 . ?
C6 H6B 0.9800 . ?
C6 H6C 0.9800 . ?
